data_7049392
loop_
_publ_author_name
'Dehnhardt, Natalie'
'B\"oth, Andr\'e'
'Heine, Johanna'

_publ_section_title
;
 Surprising discoveries on the way to an old compound: four transient
 iodido antimonates
;
_journal_name_full 'Dalton Transactions'
_journal_paper_doi 10.1039/C9DT00575G
_journal_year 2019
_chemical_formula_moiety 'I8 Sb2, I5 Sb, 4(I3 Sb), 4(C8 H12 Cu N4), C2 H3 N'
_chemical_formula_sum 'C34 H51 Cu4 I25 N17 Sb7'
_chemical_formula_weight 4976.82
_space_group_crystal_system monoclinic
_space_group_IT_number 4
_space_group_name_Hall 'P 2yb'
_space_group_name_H-M_alt 'P 1 21 1'
_symmetry_space_group_name_Hall 'P 2yb'
_symmetry_space_group_name_H-M 'P 1 21 1'
_atom_sites_solution_hydrogens geom
_atom_sites_solution_primary dual
_audit_creation_date 2018-02-27
_audit_creation_method
;
Olex2 1.2
(compiled 2017.08.10 svn.r3458 for OlexSys, GUI svn.r5381)
;
_audit_update_record
;
2018-11-26 deposited with the CCDC.    2019-03-18 downloaded from the CCDC.
;
_cell_angle_alpha 90
_cell_angle_beta 106.644(2)
_cell_angle_gamma 90
_cell_formula_units_Z 2
_cell_length_a 10.4510(6)
_cell_length_b 39.343(2)
_cell_length_c 13.3623(7)
_cell_measurement_reflns_used 9153
_cell_measurement_temperature 100(2)
_cell_measurement_theta_max 24.06
_cell_measurement_theta_min 2.28
_cell_volume 5264.0(5)
_computing_molecular_graphics 'Olex2 (Dolomanov et al., 2009)'
_computing_publication_material 'Olex2 (Dolomanov et al., 2009)'
_computing_structure_refinement 'XL (Sheldrick, 2008)'
_computing_structure_solution 'XT (Sheldrick, 2015)'
_diffrn_ambient_temperature 99.99
_diffrn_detector_area_resol_mean 10.4167
_diffrn_measured_fraction_theta_full 0.999
_diffrn_measured_fraction_theta_max 0.998
_diffrn_measurement_device_type 'Bruker D8 QUEST area detector'
_diffrn_measurement_method '\w and \f scans'
_diffrn_radiation_type MoK\a
_diffrn_radiation_wavelength 0.71073
_diffrn_reflns_av_R_equivalents 0.1369
_diffrn_reflns_av_unetI/netI 0.1062
_diffrn_reflns_Laue_measured_fraction_full 0.999
_diffrn_reflns_Laue_measured_fraction_max 0.998
_diffrn_reflns_limit_h_max 12
_diffrn_reflns_limit_h_min -12
_diffrn_reflns_limit_k_max 47
_diffrn_reflns_limit_k_min -47
_diffrn_reflns_limit_l_max 16
_diffrn_reflns_limit_l_min -16
_diffrn_reflns_number 109253
_diffrn_reflns_point_group_measured_fraction_full 0.999
_diffrn_reflns_point_group_measured_fraction_max 0.998
_diffrn_reflns_theta_full 25.242
_diffrn_reflns_theta_max 25.312
_diffrn_reflns_theta_min 2.194
_diffrn_source 'microfocus sealed X-ray tube'
_diffrn_standards_number 0
_exptl_absorpt_coefficient_mu 9.919
_exptl_absorpt_correction_T_max 0.1479
_exptl_absorpt_correction_T_min 0.1033
_exptl_absorpt_correction_type multi-scan
_exptl_absorpt_process_details
;
SADABS-2014/5 (Bruker,2014/5) was used for absorption correction.
wR2(int) was 0.1286 before and 0.0761 after correction.
The Ratio of minimum to maximum transmission is 0.6984.
The \l/2 correction factor is 0.00150.
;
_exptl_crystal_colour yellow
_exptl_crystal_colour_primary yellow
_exptl_crystal_density_diffrn 3.140
_exptl_crystal_description plate
_exptl_crystal_F_000 4344
_exptl_crystal_size_max 0.123
_exptl_crystal_size_mid 0.072
_exptl_crystal_size_min 0.055
_refine_diff_density_max 3.269
_refine_diff_density_min -1.807
_refine_diff_density_rms 0.373
_refine_ls_abs_structure_details
;
 Refined as an inversion twin.
;
_refine_ls_abs_structure_Flack 0.39(8)
_refine_ls_extinction_method none
_refine_ls_goodness_of_fit_ref 1.059
_refine_ls_hydrogen_treatment constr
_refine_ls_matrix_type full
_refine_ls_number_parameters 787
_refine_ls_number_reflns 19152
_refine_ls_number_restraints 289
_refine_ls_restrained_S_all 1.051
_refine_ls_R_factor_all 0.1054
_refine_ls_R_factor_gt 0.0674
_refine_ls_shift/su_max 0.001
_refine_ls_shift/su_mean 0.000
_refine_ls_structure_factor_coef Fsqd
_refine_ls_weighting_details 'w=1/[\s^2^(Fo^2^)+(0.0394P)^2^+134.6056P] where P=(Fo^2^+2Fc^2^)/3'
_refine_ls_weighting_scheme calc
_refine_ls_wR_factor_gt 0.1180
_refine_ls_wR_factor_ref 0.1296
_reflns_Friedel_coverage 0.969
_reflns_Friedel_fraction_full 0.999
_reflns_Friedel_fraction_max 0.998
_reflns_number_gt 14133
_reflns_number_total 19152
_reflns_threshold_expression 'I > 2\s(I)'
_cod_data_source_file c9dt00575g2.cif
_cod_data_source_block compound2
_cod_original_cell_volume 5264.1(5)
_cod_database_code 7049392
_shelx_shelxl_version_number 2014/7
_shelx_space_group_comment
;
The symmetry employed for this shelxl refinement is uniquely defined
by the following loop, which should always be used as a source of
symmetry information in preference to the above space-group names.
They are only intended as comments.
;
_shelx_estimated_absorpt_t_max 0.611
_shelx_estimated_absorpt_t_min 0.375
_olex2_refinement_description
;
1. Twinned data refinement
 Scales: 0.61(8)
 0.39(8)
2. Fixed Uiso
 At 1.5 times of:
  All C(H,H,H) groups
3. Uiso/Uaniso restraints and constraints
Uanis(C22) \\sim Ueq, Uanis(C20) \\sim Ueq, Uanis(C28) \\sim Ueq, Uanis(C1)
\\sim Ueq, Uanis(C2) \\sim Ueq, Uanis(C23) \\sim Ueq, Uanis(C21) \\sim Ueq,
Uanis(C14) \\sim Ueq, Uanis(C8) \\sim Ueq, Uanis(C25) \\sim Ueq, Uanis(C17)
\\sim Ueq, Uanis(C12) \\sim Ueq, Uanis(C18) \\sim Ueq, Uanis(C11) \\sim Ueq,
Uanis(C4) \\sim Ueq, Uanis(C3) \\sim Ueq, Uanis(C9) \\sim Ueq, Uanis(C31) \\sim
Ueq, Uanis(C5) \\sim Ueq, Uanis(C29) \\sim Ueq, Uanis(C6) \\sim Ueq, Uanis(C26)
\\sim Ueq, Uanis(C7) \\sim Ueq, Uanis(C15) \\sim Ueq, Uanis(C13) \\sim Ueq,
Uanis(C32) \\sim Ueq, Uanis(C19) \\sim Ueq, Uanis(C27) \\sim Ueq, Uanis(C24)
\\sim Ueq, Uanis(C30) \\sim Ueq, Uanis(C16) \\sim Ueq, Uanis(C10) \\sim Ueq,
Uanis(N6) \\sim Ueq, Uanis(N11) \\sim Ueq, Uanis(N12) \\sim Ueq, Uanis(N1)
\\sim Ueq, Uanis(N8) \\sim Ueq, Uanis(N15) \\sim Ueq, Uanis(N7) \\sim Ueq,
Uanis(N3) \\sim Ueq, Uanis(N10) \\sim Ueq, Uanis(N4) \\sim Ueq, Uanis(N14)
\\sim Ueq, Uanis(N9) \\sim Ueq, Uanis(N5) \\sim Ueq, Uanis(N16) \\sim Ueq,
Uanis(N13) \\sim Ueq, Uanis(N2) \\sim Ueq: with sigma of 0.001 and sigma for
terminal atoms of 0.002
4.a Idealised Me refined as rotating group:
 C22(H22A,H22B,H22C), C20(H20A,H20B,H20C), C28(H28A,H28B,H28C), C2(H2A,H2B,
 H2C), C14(H14A,H14B,H14C), C8(H8A,H8B,H8C), C12(H12A,H12B,H12C), C18(H18A,H18B,
 H18C), C4(H4A,H4B,H4C), C6(H6A,H6B,H6C), C26(H26A,H26B,H26C), C32(H32A,H32B,
 H32C), C24(H24A,H24B,H24C), C30(H30A,H30B,H30C), C16(H16A,H16B,H16C), C10(H10A,
 H10B,H10C), C34(H34A,H34B,H34C)
;
_olex2_submission_special_instructions 'No special instructions were received'

loop_
_space_group_symop_operation_xyz
'x, y, z'
'-x, y+1/2, -z'

loop_
_atom_site_label
_atom_site_type_symbol
_atom_site_fract_x
_atom_site_fract_y
_atom_site_fract_z
_atom_site_U_iso_or_equiv
_atom_site_adp_type
_atom_site_occupancy
_atom_site_site_symmetry_order
_atom_site_calc_flag
_atom_site_refinement_flags_posn
_atom_site_refinement_flags_adp
_atom_site_disorder_assembly
_atom_site_disorder_group
Sb3 Sb 1.1339(2) 0.46726(6) 0.40870(18) 0.0122(5) Uani 1 1 d . . . .
I10 I 0.8909(2) 0.52246(6) 0.32575(17) 0.0152(5) Uani 1 1 d . . . .
I17 I 1.1047(2) 0.59164(6) 0.58292(17) 0.0151(5) Uani 1 1 d . . . .
I11 I 1.3533(2) 0.42547(6) 0.50961(17) 0.0155(5) Uani 1 1 d . . . .
I20 I 0.6881(2) 0.48110(6) 0.52987(19) 0.0175(5) Uani 1 1 d . . . .
I22 I 0.6970(2) 0.37113(6) 0.56762(17) 0.0172(5) Uani 1 1 d . . . .
I8 I 0.8765(2) 0.63204(6) 0.27188(17) 0.0184(6) Uani 1 1 d . . . .
Sb7 Sb 0.8994(2) 0.42018(6) 0.62698(18) 0.0136(5) Uani 1 1 d . . . .
Sb6 Sb 0.8806(2) 0.53757(6) 0.56792(17) 0.0124(5) Uani 1 1 d . . . .
I19 I 1.1151(2) 0.48386(6) 0.64476(17) 0.0159(5) Uani 1 1 d . . . .
Sb2 Sb 1.1026(2) 0.58110(6) 0.33508(18) 0.0133(5) Uani 1 1 d . . . .
I12 I 0.9302(2) 0.41132(6) 0.39087(17) 0.0159(5) Uani 1 1 d . . . .
I7 I 1.3046(2) 0.63248(6) 0.35621(18) 0.0189(5) Uani 1 1 d . . . .
I18 I 0.6694(2) 0.58688(6) 0.49033(18) 0.0188(5) Uani 1 1 d . . . .
I9 I 1.3185(2) 0.52823(6) 0.42268(18) 0.0192(6) Uani 1 1 d . . . .
I3 I 1.1473(2) 0.45137(6) 0.20564(17) 0.0189(5) Uani 1 1 d . . . .
I2 I 1.1010(2) 0.56879(6) 0.12704(17) 0.0181(5) Uani 1 1 d . . . .
I21 I 1.1137(2) 0.37276(7) 0.70683(18) 0.0209(6) Uani 1 1 d . . . .
I24 I 0.8756(2) 0.54861(6) 0.77529(18) 0.0186(5) Uani 1 1 d . . . .
I25 I 0.8697(2) 0.43045(7) 0.82931(19) 0.0206(6) Uani 1 1 d . . . .
Sb4 Sb 1.1665(2) 0.34887(6) 0.47646(18) 0.0191(6) Uani 1 1 d . . . .
Sb5 Sb 0.8749(2) 0.65482(6) 0.52128(18) 0.0178(6) Uani 1 1 d . . . .
I13 I 1.3832(2) 0.31048(6) 0.59083(18) 0.0233(6) Uani 1 1 d . . . .
Sb1 Sb 1.0895(2) 0.69859(7) 0.28016(19) 0.0192(6) Uani 1 1 d . . . .
I15 I 1.0927(2) 0.69878(7) 0.53471(18) 0.0233(6) Uani 1 1 d . . . .
I23 I 0.8701(2) 0.66887(7) 0.72525(19) 0.0259(6) Uani 1 1 d . . . .
I1 I 1.1163(2) 0.69323(7) 0.07811(19) 0.0279(6) Uani 1 1 d . . . .
I5 I 1.3045(3) 0.74273(7) 0.3550(2) 0.0302(7) Uani 1 1 d . . . .
I16 I 0.6695(3) 0.70018(8) 0.4387(2) 0.0361(7) Uani 1 1 d . . . .
I6 I 0.8896(3) 0.74773(8) 0.2289(2) 0.0358(7) Uani 1 1 d . . . .
I14 I 0.9743(3) 0.30011(8) 0.4614(2) 0.0414(8) Uani 1 1 d . . . .
I4 I 1.2086(3) 0.33509(8) 0.2840(2) 0.0410(8) Uani 1 1 d . . . .
Cu3 Cu 1.4918(4) 0.57390(12) 0.9359(4) 0.0245(11) Uani 1 1 d . . . .
Cu2 Cu 1.4582(4) 0.69940(12) 0.8645(3) 0.0226(10) Uani 1 1 d . . . .
Cu1 Cu 0.5349(4) 0.32489(11) 0.0845(3) 0.0231(11) Uani 1 1 d . . . .
Cu4 Cu 1.5162(4) 0.44868(12) 1.0143(3) 0.0220(10) Uani 1 1 d . . . .
C22 C 1.178(3) 0.4926(8) 0.941(3) 0.015(8) Uani 1 1 d . U . .
H22A H 1.1855 0.4740 0.8944 0.023 Uiso 1 1 calc GR . . .
H22B H 1.0861 0.5010 0.9217 0.023 Uiso 1 1 calc GR . . .
H22C H 1.2024 0.4843 1.0134 0.023 Uiso 1 1 calc GR . . .
C20 C 1.838(3) 0.4975(9) 1.037(3) 0.018(8) Uani 1 1 d . U . .
H20A H 1.8451 0.4860 0.9743 0.027 Uiso 1 1 calc GR . . .
H20B H 1.8078 0.4812 1.0815 0.027 Uiso 1 1 calc GR . . .
H20C H 1.9251 0.5067 1.0762 0.027 Uiso 1 1 calc GR . . .
C28 C 1.861(3) 0.3749(9) 1.116(3) 0.018(8) Uani 1 1 d . U . .
H28A H 1.8346 0.3554 1.0685 0.027 Uiso 1 1 calc GR . . .
H28B H 1.8693 0.3677 1.1874 0.027 Uiso 1 1 calc GR . . .
H28C H 1.9473 0.3836 1.1114 0.027 Uiso 1 1 calc GR . . .
C1 C 0.544(3) 0.3863(9) 0.227(2) 0.011(7) Uani 1 1 d . U . .
N6 N 1.627(3) 0.6710(7) 0.905(2) 0.014(6) Uani 1 1 d . U . .
C2 C 0.538(3) 0.4157(9) 0.287(3) 0.023(9) Uani 1 1 d . U . .
H2A H 0.5923 0.4338 0.2696 0.034 Uiso 1 1 calc GR . . .
H2B H 0.5727 0.4102 0.3618 0.034 Uiso 1 1 calc GR . . .
H2C H 0.4452 0.4234 0.2722 0.034 Uiso 1 1 calc GR . . .
C23 C 1.474(3) 0.6165(9) 0.736(3) 0.018(8) Uani 1 1 d . U . .
N11 N 1.342(3) 0.5418(7) 0.926(2) 0.013(6) Uani 1 1 d . U . .
C21 C 1.268(3) 0.5199(9) 0.933(2) 0.015(7) Uani 1 1 d . U . .
C14 C 1.161(3) 0.6165(9) 0.881(3) 0.019(8) Uani 1 1 d . U . .
H14A H 1.1461 0.6003 0.8234 0.029 Uiso 1 1 calc GR . . .
H14B H 1.0752 0.6252 0.8858 0.029 Uiso 1 1 calc GR . . .
H14C H 1.2075 0.6050 0.9469 0.029 Uiso 1 1 calc GR . . .
N12 N 1.483(3) 0.5977(7) 0.803(2) 0.018(7) Uani 1 1 d . U . .
C8 C 0.503(3) 0.3884(8) -0.209(2) 0.009(7) Uani 1 1 d . U . .
H8A H 0.5272 0.3763 -0.2652 0.014 Uiso 1 1 calc GR . . .
H8B H 0.5634 0.4079 -0.1866 0.014 Uiso 1 1 calc GR . . .
H8C H 0.4109 0.3966 -0.2348 0.014 Uiso 1 1 calc GR . . .
C25 C 1.512(3) 0.5095(9) 1.157(3) 0.020(8) Uani 1 1 d . U . .
C17 C 1.501(3) 0.6320(9) 1.101(2) 0.013(7) Uani 1 1 d . U . .
C12 C 1.804(4) 0.6244(10) 0.962(3) 0.034(10) Uani 1 1 d . U . .
H12A H 1.7980 0.6097 0.9019 0.050 Uiso 1 1 calc GR . . .
H12B H 1.7871 0.6109 1.0189 0.050 Uiso 1 1 calc GR . . .
H12C H 1.8935 0.6343 0.9861 0.050 Uiso 1 1 calc GR . . .
N1 N 0.540(3) 0.3616(7) 0.187(2) 0.019(7) Uani 1 1 d . U . .
C18 C 1.501(3) 0.6604(8) 1.170(3) 0.016(8) Uani 1 1 d . U . .
H18A H 1.4464 0.6790 1.1306 0.024 Uiso 1 1 calc GR . . .
H18B H 1.5923 0.6684 1.2010 0.024 Uiso 1 1 calc GR . . .
H18C H 1.4629 0.6531 1.2259 0.024 Uiso 1 1 calc GR . . .
C11 C 1.705(3) 0.6515(9) 0.933(2) 0.014(7) Uani 1 1 d . U . .
N8 N 1.442(3) 0.7316(7) 0.748(2) 0.022(7) Uani 1 1 d . U . .
C4 C 0.893(4) 0.2513(11) 0.185(3) 0.036(10) Uani 1 1 d . U . .
H4A H 0.8769 0.2322 0.1356 0.055 Uiso 1 1 calc GR . . .
H4B H 0.9001 0.2429 0.2550 0.055 Uiso 1 1 calc GR . . .
H4C H 0.9767 0.2626 0.1846 0.055 Uiso 1 1 calc GR . . .
N15 N 1.355(3) 0.4178(8) 1.002(2) 0.024(7) Uani 1 1 d . U . .
N7 N 1.310(3) 0.6684(9) 0.850(3) 0.036(8) Uani 1 1 d . U . .
N3 N 0.377(3) 0.2953(8) 0.076(2) 0.023(7) Uani 1 1 d . U . .
N10 N 1.654(3) 0.5465(8) 0.984(2) 0.028(7) Uani 1 1 d . U . .
C3 C 0.781(4) 0.2758(10) 0.152(3) 0.026(9) Uani 1 1 d . U . .
N4 N 0.525(3) 0.3475(8) -0.051(2) 0.024(7) Uani 1 1 d . U . .
C9 C 1.479(4) 0.7434(9) 1.060(3) 0.024(9) Uani 1 1 d . U . .
C31 C 1.496(3) 0.4891(9) 0.809(3) 0.016(8) Uani 1 1 d . U . .
N14 N 1.677(3) 0.4198(8) 1.063(2) 0.027(8) Uani 1 1 d . U . .
C5 C 0.305(3) 0.2750(8) 0.079(2) 0.012(7) Uani 1 1 d . U . .
N9 N 1.493(3) 0.6098(8) 1.040(2) 0.026(7) Uani 1 1 d . U . .
C29 C 1.279(3) 0.3985(8) 1.003(2) 0.013(7) Uani 1 1 d . U . .
C6 C 0.212(4) 0.2478(11) 0.090(3) 0.036(11) Uani 1 1 d . U . .
H6A H 0.2105 0.2297 0.0398 0.054 Uiso 1 1 calc GR . . .
H6B H 0.1218 0.2573 0.0774 0.054 Uiso 1 1 calc GR . . .
H6C H 0.2413 0.2385 0.1613 0.054 Uiso 1 1 calc GR . . .
C26 C 1.514(3) 0.5416(8) 1.222(3) 0.015(8) Uani 1 1 d . U . .
H26A H 1.4398 0.5564 1.1860 0.023 Uiso 1 1 calc GR . . .
H26B H 1.5989 0.5536 1.2303 0.023 Uiso 1 1 calc GR . . .
H26C H 1.5058 0.5354 1.2906 0.023 Uiso 1 1 calc GR . . .
N5 N 1.470(3) 0.7277(8) 0.995(2) 0.024(7) Uani 1 1 d . U . .
N16 N 1.505(3) 0.4721(7) 0.879(2) 0.017(7) Uani 1 1 d . U . .
C7 C 0.516(4) 0.3649(10) -0.118(3) 0.025(9) Uani 1 1 d . U . .
N13 N 1.518(3) 0.4858(8) 1.117(2) 0.025(7) Uani 1 1 d . U . .
C15 C 1.437(3) 0.7558(9) 0.697(3) 0.016(8) Uani 1 1 d . U . .
C13 C 1.245(3) 0.6455(9) 0.863(3) 0.019(8) Uani 1 1 d . U . .
N2 N 0.697(3) 0.2950(7) 0.133(2) 0.019(7) Uani 1 1 d . U . .
C32 C 1.488(4) 0.5111(10) 0.720(3) 0.032(10) Uani 1 1 d . U . .
H32A H 1.5230 0.4992 0.6691 0.048 Uiso 1 1 calc GR . . .
H32B H 1.5409 0.5317 0.7438 0.048 Uiso 1 1 calc GR . . .
H32C H 1.3946 0.5174 0.6872 0.048 Uiso 1 1 calc GR . . .
C19 C 1.740(4) 0.5255(10) 1.008(3) 0.024(9) Uani 1 1 d . U . .
C27 C 1.764(4) 0.4006(9) 1.086(3) 0.023(9) Uani 1 1 d . U . .
C24 C 1.467(4) 0.6388(9) 0.655(3) 0.023(9) Uani 1 1 d . U . .
H24A H 1.4913 0.6269 0.5985 0.035 Uiso 1 1 calc GR . . .
H24B H 1.5286 0.6578 0.6797 0.035 Uiso 1 1 calc GR . . .
H24C H 1.3755 0.6476 0.6283 0.035 Uiso 1 1 calc GR . . .
C30 C 1.176(4) 0.3726(10) 1.003(3) 0.032(10) Uani 1 1 d . U . .
H30A H 1.1977 0.3515 0.9727 0.049 Uiso 1 1 calc GR . . .
H30B H 1.0885 0.3808 0.9623 0.049 Uiso 1 1 calc GR . . .
H30C H 1.1751 0.3683 1.0754 0.049 Uiso 1 1 calc GR . . .
C16 C 1.446(5) 0.7829(12) 0.636(4) 0.053(13) Uani 1 1 d . U . .
H16A H 1.5151 0.7785 0.6009 0.080 Uiso 1 1 calc GR . . .
H16B H 1.4696 0.8033 0.6793 0.080 Uiso 1 1 calc GR . . .
H16C H 1.3600 0.7865 0.5829 0.080 Uiso 1 1 calc GR . . .
C10 C 1.501(4) 0.7650(11) 1.161(3) 0.039(11) Uani 1 1 d . U . .
H10A H 1.5454 0.7864 1.1525 0.058 Uiso 1 1 calc GR . . .
H10B H 1.5579 0.7524 1.2205 0.058 Uiso 1 1 calc GR . . .
H10C H 1.4151 0.7699 1.1729 0.058 Uiso 1 1 calc GR . . .
N17 N 0.957(3) 0.3012(9) 1.000(3) 0.036(9) Uiso 1 1 d . . . .
C33 C 0.909(4) 0.3087(10) 0.925(3) 0.025(9) Uiso 1 1 d . . . .
C34 C 0.856(4) 0.3218(10) 0.815(3) 0.032(10) Uiso 1 1 d . . A 1
H34A H 0.8433 0.3465 0.8166 0.048 Uiso 1 1 calc GR . A 1
H34B H 0.7698 0.3109 0.7817 0.048 Uiso 1 1 calc GR . A 1
H34C H 0.9190 0.3165 0.7757 0.048 Uiso 1 1 calc GR . A 1

loop_
_atom_site_aniso_label
_atom_site_aniso_U_11
_atom_site_aniso_U_22
_atom_site_aniso_U_33
_atom_site_aniso_U_23
_atom_site_aniso_U_13
_atom_site_aniso_U_12
Sb3 0.0126(12) 0.0139(13) 0.0093(11) 0.0015(10) 0.0016(9) 0.0019(10)
I10 0.0133(11) 0.0182(13) 0.0121(11) -0.0005(10) 0.0006(9) 0.0034(10)
I17 0.0132(11) 0.0177(14) 0.0127(11) 0.0003(10) 0.0009(9) -0.0039(10)
I11 0.0128(11) 0.0187(13) 0.0132(12) 0.0044(10) 0.0007(9) 0.0027(10)
I20 0.0107(11) 0.0192(14) 0.0220(13) -0.0026(10) 0.0037(9) -0.0036(10)
I22 0.0131(12) 0.0201(14) 0.0167(12) 0.0014(10) 0.0018(9) -0.0050(10)
I8 0.0153(12) 0.0238(14) 0.0139(12) 0.0013(11) 0.0009(9) 0.0034(11)
Sb7 0.0128(11) 0.0171(14) 0.0112(12) -0.0011(10) 0.0037(9) -0.0023(10)
Sb6 0.0116(11) 0.0165(13) 0.0084(12) -0.0009(10) 0.0018(9) 0.0000(10)
I19 0.0134(11) 0.0220(14) 0.0119(12) -0.0007(10) 0.0029(9) 0.0000(10)
Sb2 0.0142(12) 0.0145(14) 0.0107(12) 0.0008(10) 0.0026(9) 0.0008(10)
I12 0.0153(12) 0.0204(13) 0.0109(11) -0.0003(10) 0.0021(9) -0.0018(10)
I7 0.0167(12) 0.0217(14) 0.0150(12) 0.0023(11) -0.0006(9) -0.0037(11)
I18 0.0142(11) 0.0194(14) 0.0205(13) -0.0013(11) 0.0013(10) 0.0012(10)
I9 0.0112(11) 0.0218(14) 0.0225(13) 0.0049(11) 0.0013(10) 0.0005(10)
I3 0.0215(12) 0.0257(14) 0.0097(11) 0.0029(10) 0.0051(9) 0.0044(11)
I2 0.0193(12) 0.0248(14) 0.0091(11) -0.0006(10) 0.0022(9) 0.0004(11)
I21 0.0162(12) 0.0338(16) 0.0125(11) 0.0001(11) 0.0036(9) 0.0050(11)
I24 0.0199(12) 0.0218(14) 0.0152(12) -0.0034(10) 0.0068(10) -0.0014(10)
I25 0.0245(13) 0.0225(14) 0.0173(12) -0.0063(11) 0.0099(10) -0.0044(11)
Sb4 0.0182(12) 0.0217(15) 0.0166(13) 0.0003(11) 0.0037(10) 0.0024(11)
Sb5 0.0189(13) 0.0209(15) 0.0128(12) -0.0005(11) 0.0031(10) 0.0029(11)
I13 0.0232(13) 0.0259(14) 0.0170(12) 0.0041(11) -0.0002(11) 0.0058(11)
Sb1 0.0188(13) 0.0206(15) 0.0174(14) 0.0018(12) 0.0037(10) -0.0006(12)
I15 0.0300(14) 0.0193(14) 0.0177(14) 0.0000(11) 0.0024(10) -0.0047(12)
I23 0.0258(14) 0.0345(16) 0.0163(13) 0.0004(12) 0.0043(10) 0.0012(12)
I1 0.0293(14) 0.0362(17) 0.0179(14) 0.0053(12) 0.0066(11) 0.0048(12)
I5 0.0264(14) 0.0287(17) 0.0304(15) 0.0016(12) -0.0002(11) -0.0073(12)
I16 0.0393(16) 0.0417(18) 0.0214(15) 0.0013(13) -0.0010(12) 0.0230(14)
I6 0.0283(15) 0.0417(19) 0.0352(16) 0.0075(14) 0.0057(12) 0.0155(14)
I14 0.0385(17) 0.0425(19) 0.0415(17) -0.0111(15) 0.0086(13) -0.0241(15)
I4 0.0455(17) 0.061(2) 0.0172(14) 0.0058(13) 0.0104(12) 0.0237(15)
Cu3 0.018(2) 0.023(3) 0.028(3) 0.004(2) -0.0016(19) 0.002(2)
Cu2 0.022(2) 0.025(3) 0.019(2) 0.002(2) 0.0025(19) 0.003(2)
Cu1 0.025(3) 0.020(3) 0.022(3) -0.001(2) 0.003(2) -0.002(2)
Cu4 0.019(2) 0.021(3) 0.021(2) 0.000(2) -0.0004(18) -0.002(2)
C22 0.015(8) 0.015(8) 0.016(8) 0.000(3) 0.004(3) 0.000(3)
C20 0.018(8) 0.018(9) 0.018(8) 0.000(3) 0.005(4) 0.000(3)
C28 0.018(8) 0.018(8) 0.018(8) -0.001(3) 0.005(4) 0.000(3)
C1 0.011(7) 0.011(7) 0.011(7) 0.0002(15) 0.003(2) 0.0000(15)
N6 0.014(6) 0.014(6) 0.014(6) 0.0000(15) 0.004(2) 0.0001(15)
C2 0.022(9) 0.023(9) 0.023(9) 0.000(3) 0.006(4) 0.000(3)
C23 0.018(8) 0.018(8) 0.018(8) -0.0001(15) 0.005(3) 0.0002(15)
N11 0.013(6) 0.014(6) 0.013(6) 0.0001(15) 0.004(2) 0.0001(15)
C21 0.015(8) 0.015(8) 0.015(8) 0.0002(15) 0.004(3) 0.0000(15)
C14 0.019(9) 0.019(9) 0.019(9) 0.000(3) 0.005(4) 0.000(3)
N12 0.018(7) 0.018(7) 0.018(7) -0.0001(15) 0.005(2) 0.0000(15)
C8 0.009(7) 0.010(7) 0.009(7) 0.001(3) 0.002(3) 0.000(3)
C25 0.020(8) 0.020(8) 0.020(8) -0.0001(15) 0.006(3) 0.0001(15)
C17 0.013(7) 0.013(7) 0.013(7) 0.0001(15) 0.004(2) 0.0000(15)
C12 0.034(10) 0.033(11) 0.033(10) 0.000(3) 0.009(4) 0.000(3)
N1 0.019(7) 0.019(7) 0.019(7) 0.0000(15) 0.005(2) 0.0001(15)
C18 0.016(8) 0.016(8) 0.016(8) 0.000(3) 0.005(3) 0.000(3)
C11 0.014(7) 0.014(7) 0.014(7) 0.0000(15) 0.004(3) -0.0001(15)
N8 0.022(7) 0.022(7) 0.022(7) -0.0001(15) 0.006(2) 0.0000(15)
C4 0.036(10) 0.037(10) 0.036(10) 0.000(3) 0.011(4) 0.000(3)
N15 0.024(7) 0.024(7) 0.024(7) -0.0001(15) 0.007(2) 0.0002(15)
N7 0.036(9) 0.036(9) 0.036(9) 0.0001(15) 0.010(3) -0.0001(15)
N3 0.023(7) 0.023(7) 0.023(7) -0.0002(15) 0.007(2) 0.0000(15)
N10 0.028(8) 0.028(8) 0.028(8) 0.0000(15) 0.008(3) -0.0003(15)
C3 0.026(9) 0.026(9) 0.026(9) -0.0002(15) 0.007(3) 0.0001(15)
N4 0.024(7) 0.024(7) 0.024(7) -0.0001(15) 0.007(2) 0.0001(15)
C9 0.024(9) 0.024(9) 0.024(9) 0.0000(15) 0.007(3) -0.0001(15)
C31 0.016(8) 0.016(8) 0.016(8) 0.0000(15) 0.005(3) 0.0000(15)
N14 0.027(8) 0.027(8) 0.027(8) -0.0001(15) 0.008(3) 0.0000(15)
C5 0.012(7) 0.012(7) 0.012(7) 0.0000(15) 0.003(2) 0.0000(15)
N9 0.026(8) 0.026(8) 0.026(8) 0.0000(15) 0.007(3) -0.0001(15)
C29 0.013(7) 0.013(7) 0.013(7) 0.0001(15) 0.004(3) 0.0001(15)
C6 0.036(11) 0.036(11) 0.037(11) 0.000(3) 0.011(4) 0.000(3)
C26 0.015(8) 0.016(8) 0.015(8) 0.000(3) 0.005(3) -0.001(3)
N5 0.024(7) 0.024(7) 0.024(7) 0.0000(15) 0.007(2) -0.0001(15)
N16 0.017(7) 0.017(7) 0.017(7) 0.0001(15) 0.005(2) 0.0000(15)
C7 0.025(9) 0.025(9) 0.025(9) -0.0001(15) 0.007(3) -0.0001(15)
N13 0.025(7) 0.025(7) 0.025(7) 0.0001(15) 0.007(2) -0.0001(15)
C15 0.016(8) 0.016(8) 0.016(8) 0.0000(15) 0.004(3) -0.0001(15)
C13 0.019(8) 0.019(8) 0.019(8) 0.0000(15) 0.005(3) 0.0000(15)
N2 0.019(7) 0.019(7) 0.019(7) -0.0001(15) 0.005(2) -0.0001(15)
C32 0.032(10) 0.032(10) 0.032(10) 0.000(3) 0.009(4) 0.000(3)
C19 0.024(9) 0.024(9) 0.024(9) 0.0000(15) 0.007(3) -0.0002(15)
C27 0.023(9) 0.023(9) 0.023(9) 0.0000(15) 0.007(3) -0.0001(15)
C24 0.023(9) 0.024(9) 0.023(9) 0.000(3) 0.007(4) 0.000(3)
C30 0.033(10) 0.032(10) 0.032(10) 0.000(3) 0.009(4) 0.001(3)
C16 0.053(13) 0.053(13) 0.053(13) 0.000(3) 0.015(5) 0.000(3)
C10 0.039(11) 0.039(11) 0.039(11) -0.001(3) 0.011(4) 0.000(3)

loop_
_atom_type_symbol
_atom_type_description
_atom_type_scat_dispersion_real
_atom_type_scat_dispersion_imag
_atom_type_scat_source
C C 0.0033 0.0016 'International Tables Vol C Tables 4.2.6.8 and 6.1.1.4'
H H 0.0000 0.0000 'International Tables Vol C Tables 4.2.6.8 and 6.1.1.4'
Cu Cu 0.3201 1.2651 'International Tables Vol C Tables 4.2.6.8 and 6.1.1.4'
I I -0.4742 1.8119 'International Tables Vol C Tables 4.2.6.8 and 6.1.1.4'
N N 0.0061 0.0033 'International Tables Vol C Tables 4.2.6.8 and 6.1.1.4'
Sb Sb -0.5866 1.5461 'International Tables Vol C Tables 4.2.6.8 and 6.1.1.4'

loop_
_geom_angle_atom_site_label_1
_geom_angle_atom_site_label_2
_geom_angle_atom_site_label_3
_geom_angle
I11 Sb3 I12 94.06(9)
I11 Sb3 I9 90.92(9)
I12 Sb3 I9 174.81(10)
I3 Sb3 I11 94.18(10)
I3 Sb3 I12 89.47(9)
I3 Sb3 I9 91.63(9)
I22 Sb7 I21 95.89(10)
I22 Sb7 I25 95.06(10)
I25 Sb7 I21 91.43(10)
I17 Sb6 I19 86.42(8)
I20 Sb6 I17 170.80(11)
I20 Sb6 I19 88.83(9)
I18 Sb6 I17 92.70(9)
I18 Sb6 I20 91.76(9)
I18 Sb6 I19 177.78(11)
I24 Sb6 I17 93.24(9)
I24 Sb6 I20 94.70(10)
I24 Sb6 I19 90.83(9)
I24 Sb6 I18 91.26(10)
I8 Sb2 I10 89.46(8)
I8 Sb2 I9 172.86(11)
I7 Sb2 I10 176.30(10)
I7 Sb2 I8 93.12(9)
I7 Sb2 I9 90.01(9)
I9 Sb2 I10 87.13(9)
I2 Sb2 I10 91.68(9)
I2 Sb2 I8 93.15(9)
I2 Sb2 I7 90.82(10)
I2 Sb2 I9 93.22(9)
Sb2 I9 Sb3 97.34(9)
I14 Sb4 I13 97.13(12)
I14 Sb4 I4 95.88(12)
I4 Sb4 I13 94.74(10)
I23 Sb5 I15 93.23(10)
I16 Sb5 I15 98.61(12)
I16 Sb5 I23 91.86(11)
I5 Sb1 I1 95.72(11)
I6 Sb1 I1 95.19(11)
I6 Sb1 I5 97.27(12)
N11 Cu3 N12 113.8(11)
N10 Cu3 N11 105.4(12)
N10 Cu3 N12 111.7(12)
N10 Cu3 N9 109.3(13)
N9 Cu3 N11 110.3(12)
N9 Cu3 N12 106.3(12)
N6 Cu2 N5 103.8(11)
N8 Cu2 N6 115.7(11)
N8 Cu2 N5 107.1(12)
N7 Cu2 N6 106.9(12)
N7 Cu2 N8 115.9(13)
N7 Cu2 N5 106.4(13)
N1 Cu1 N3 108.9(12)
N1 Cu1 N4 106.6(12)
N1 Cu1 N2 110.7(11)
N3 Cu1 N2 106.5(12)
N4 Cu1 N3 112.3(12)
N4 Cu1 N2 111.8(12)
N14 Cu4 N15 106.7(12)
N14 Cu4 N16 112.6(12)
N14 Cu4 N13 110.7(12)
N16 Cu4 N15 111.5(12)
N16 Cu4 N13 105.6(12)
N13 Cu4 N15 109.7(12)
N1 C1 C2 172(4)
C11 N6 Cu2 167(3)
N12 C23 C24 178(4)
C21 N11 Cu3 169(3)
N11 C21 C22 179(4)
C23 N12 Cu3 168(3)
N13 C25 C26 174(4)
N9 C17 C18 175(3)
C1 N1 Cu1 166(3)
N6 C11 C12 176(4)
C15 N8 Cu2 165(3)
C29 N15 Cu4 172(3)
C13 N7 Cu2 162(3)
C5 N3 Cu1 168(3)
C19 N10 Cu3 170(3)
N2 C3 C4 177(4)
C7 N4 Cu1 168(3)
N5 C9 C10 176(4)
N16 C31 C32 179(4)
C27 N14 Cu4 174(3)
N3 C5 C6 177(4)
C17 N9 Cu3 176(3)
N15 C29 C30 179(4)
C9 N5 Cu2 177(3)
C31 N16 Cu4 171(3)
N4 C7 C8 180(4)
C25 N13 Cu4 167(3)
N8 C15 C16 173(4)
N7 C13 C14 179(4)
C3 N2 Cu1 173(3)
N10 C19 C20 175(4)
N14 C27 C28 175(4)
N17 C33 C34 173(5)

loop_
_geom_bond_atom_site_label_1
_geom_bond_atom_site_label_2
_geom_bond_distance
Sb3 I11 2.829(3)
Sb3 I12 3.024(3)
Sb3 I9 3.050(3)
Sb3 I3 2.827(3)
I10 Sb2 3.174(3)
I17 Sb6 3.128(3)
I20 Sb6 2.942(3)
I22 Sb7 2.804(3)
I8 Sb2 3.028(3)
Sb7 I21 2.875(3)
Sb7 I25 2.837(3)
Sb6 I19 3.175(3)
Sb6 I18 2.898(3)
Sb6 I24 2.820(3)
Sb2 I7 2.878(3)
Sb2 I9 3.045(3)
Sb2 I2 2.817(3)
Sb4 I13 2.786(3)
Sb4 I14 2.743(4)
Sb4 I4 2.783(4)
Sb5 I15 2.823(3)
Sb5 I23 2.796(3)
Sb5 I16 2.767(4)
Sb1 I1 2.801(3)
Sb1 I5 2.788(4)
Sb1 I6 2.784(4)
Cu3 N11 1.98(3)
Cu3 N12 1.98(3)
Cu3 N10 1.96(3)
Cu3 N9 1.98(3)
Cu2 N6 2.03(3)
Cu2 N8 1.98(3)
Cu2 N7 1.94(3)
Cu2 N5 2.04(3)
Cu1 N1 1.98(3)
Cu1 N3 2.00(3)
Cu1 N4 1.99(3)
Cu1 N2 2.01(3)
Cu4 N15 2.04(3)
Cu4 N14 1.98(3)
Cu4 N16 2.00(3)
Cu4 N13 2.00(3)
C22 C21 1.45(4)
C20 C19 1.47(5)
C28 C27 1.41(5)
C1 C2 1.42(5)
C1 N1 1.11(4)
N6 C11 1.10(4)
C23 N12 1.15(4)
C23 C24 1.38(5)
N11 C21 1.18(4)
C14 C13 1.50(5)
C8 C7 1.50(5)
C25 C26 1.53(5)
C25 N13 1.09(4)
C17 C18 1.46(5)
C17 N9 1.18(4)
C12 C11 1.46(5)
N8 C15 1.17(4)
C4 C3 1.48(5)
N15 C29 1.11(4)
N7 C13 1.17(4)
N3 C5 1.10(4)
N10 C19 1.19(4)
C3 N2 1.13(4)
N4 C7 1.11(4)
C9 N5 1.05(4)
C9 C10 1.55(5)
C31 N16 1.14(4)
C31 C32 1.45(5)
N14 C27 1.15(4)
C5 C6 1.49(5)
C29 C30 1.48(5)
C15 C16 1.36(5)
N17 C33 1.03(4)
C33 C34 1.50(5)

loop_
_twin_individual_id
_twin_individual_mass_fraction_refined
1 0.61(8)
2 0.39(8)
